data_4066884
loop_
_publ_author_name
'Yuki, Masahiro'
'Miyake, Yoshihiro'
'Nishibayashi, Yoshiaki'

_publ_section_title
;
 Preparation and Reactivity of a Ruthenium Complex Bearing a
 2,6-Bis(trimethylsilyl)benzenethiolate Ligand
;
_journal_issue 18
_journal_name_full Organometallics
_journal_page_first 4148
_journal_paper_doi 10.1021/om100689f
_journal_volume 29
_journal_year 2010
_chemical_formula_sum 'C22 H37 Cl Ru S Si2'
_chemical_formula_weight 526.27
_chemical_name_systematic
;
 ?
;
_space_group_IT_number 2
_symmetry_cell_setting triclinic
_symmetry_space_group_name_Hall '-P 1'
_symmetry_space_group_name_H-M 'P -1'
_atom_sites_solution_hydrogens geom
_atom_sites_solution_primary direct
_atom_sites_solution_secondary difmap
_audit_creation_method SHELXL-97
_cell_angle_alpha 67.495(2)
_cell_angle_beta 87.090(2)
_cell_angle_gamma 89.219(2)
_cell_formula_units_Z 4
_cell_length_a 11.6073(8)
_cell_length_b 14.0285(9)
_cell_length_c 16.6412(11)
_cell_measurement_temperature 173(1)
_cell_volume 2500.1(3)
_computing_structure_refinement 'SHELXL-97 (Sheldrick, 2008)'
_diffrn_ambient_temperature 173(1)
_diffrn_measured_fraction_theta_full 0.982
_diffrn_measured_fraction_theta_max 0.982
_diffrn_radiation_monochromator graphite
_diffrn_radiation_source 'fine-focus sealed tube'
_diffrn_radiation_type MoK\a
_diffrn_radiation_wavelength 0.71069
_diffrn_reflns_av_R_equivalents 0.0305
_diffrn_reflns_av_sigmaI/netI 0.0418
_diffrn_reflns_limit_h_max 15
_diffrn_reflns_limit_h_min -15
_diffrn_reflns_limit_k_max 18
_diffrn_reflns_limit_k_min -16
_diffrn_reflns_limit_l_max 21
_diffrn_reflns_limit_l_min -21
_diffrn_reflns_number 24112
_diffrn_reflns_theta_full 27.47
_diffrn_reflns_theta_max 27.47
_diffrn_reflns_theta_min 3.00
_exptl_absorpt_coefficient_mu 0.919
_exptl_absorpt_correction_T_max 1.0000
_exptl_absorpt_correction_T_min 0.7682
_exptl_absorpt_correction_type multi-scan
_exptl_crystal_colour colorless
_exptl_crystal_density_diffrn 1.398
_exptl_crystal_density_method 'not measured'
_exptl_crystal_description plate
_exptl_crystal_F_000 1096
_exptl_crystal_size_max 0.60
_exptl_crystal_size_mid 0.30
_exptl_crystal_size_min 0.05
_refine_diff_density_max 0.597
_refine_diff_density_min -0.497
_refine_diff_density_rms 0.091
_refine_ls_extinction_method none
_refine_ls_goodness_of_fit_ref 1.081
_refine_ls_hydrogen_treatment riding
_refine_ls_matrix_type full
_refine_ls_number_parameters 517
_refine_ls_number_reflns 11235
_refine_ls_number_restraints 0
_refine_ls_restrained_S_all 1.081
_refine_ls_R_factor_all 0.0481
_refine_ls_R_factor_gt 0.0311
_refine_ls_shift/su_max 0.002
_refine_ls_shift/su_mean 0.000
_refine_ls_structure_factor_coef Fsqd
_refine_ls_weighting_details 'calc w=1/[\s^2^(Fo^2^)+(0.0412P)^2^+0.0747P] where P=(Fo^2^+2Fc^2^)/3'
_refine_ls_weighting_scheme calc
_refine_ls_wR_factor_gt 0.0715
_refine_ls_wR_factor_ref 0.0811
_reflns_number_gt 8891
_reflns_number_total 11235
_reflns_threshold_expression >2\s(I)
_cod_data_source_file om100689f_si_001.cif
_cod_data_source_block 4
_cod_database_code 4066884

loop_
_symmetry_equiv_pos_as_xyz
'x, y, z'
'-x, -y, -z'

loop_
_atom_site_label
_atom_site_type_symbol
_atom_site_fract_x
_atom_site_fract_y
_atom_site_fract_z
_atom_site_U_iso_or_equiv
_atom_site_adp_type
_atom_site_occupancy
_atom_site_symmetry_multiplicity
_atom_site_calc_flag
_atom_site_refinement_flags
Ru1 Ru 0.455802(17) 0.042495(15) 0.227035(12) 0.01988(6) Uani 1 1 d .
Ru2 Ru 0.986099(17) 0.503499(15) 0.265323(12) 0.01939(6) Uani 1 1 d .
S2 S 0.83794(6) 0.65471(5) 0.07190(4) 0.02794(15) Uani 1 1 d .
Cl1 Cl 0.20017(7) -0.36214(6) 0.44662(4) 0.03875(17) Uani 1 1 d .
Cl2 Cl 0.71416(7) 0.89283(6) 0.04472(5) 0.04158(18) Uani 1 1 d .
S1 S 0.34565(7) -0.14816(6) 0.44607(4) 0.03223(16) Uani 1 1 d .
Si2 Si 0.14766(7) 0.00290(6) 0.32174(5) 0.02959(17) Uani 1 1 d .
Si3 Si 1.06796(7) 0.78393(6) 0.11885(5) 0.02812(17) Uani 1 1 d .
Si4 Si 0.65792(6) 0.50460(6) 0.23008(5) 0.02925(17) Uani 1 1 d .
Si1 Si 0.59205(7) -0.21426(6) 0.36747(5) 0.03319(18) Uani 1 1 d .
C14 C 0.4539(2) 0.1949(2) 0.23752(17) 0.0285(6) Uani 1 1 d .
C26 C 0.9293(2) 0.57641(19) 0.35599(15) 0.0240(5) Uani 1 1 d .
H26 H 0.9483 0.5589 0.4135 0.029 Uiso 1 1 calc R
C6 C 0.2850(2) -0.0391(2) 0.27660(16) 0.0241(5) Uani 1 1 d .
C39 C 1.1266(2) 0.4479(2) 0.20104(17) 0.0287(6) Uani 1 1 d .
C2 C 0.4760(2) -0.1306(2) 0.29674(16) 0.0251(5) Uani 1 1 d .
C36 C 0.9953(2) 0.3368(2) 0.30317(18) 0.0298(6) Uani 1 1 d .
C25 C 0.9973(2) 0.64774(19) 0.28892(16) 0.0232(5) Uani 1 1 d .
H25 H 1.0604 0.6776 0.3027 0.028 Uiso 1 1 calc R
C5 C 0.3025(2) -0.01183(19) 0.18498(16) 0.0246(5) Uani 1 1 d .
H5 H 0.2475 0.0277 0.1478 0.030 Uiso 1 1 calc R
C24 C 0.9722(2) 0.67633(19) 0.19898(15) 0.0212(5) Uani 1 1 d .
C1 C 0.3715(2) -0.10137(19) 0.33049(15) 0.0221(5) Uani 1 1 d .
C23 C 0.8733(2) 0.62839(18) 0.18161(15) 0.0202(5) Uani 1 1 d .
C37 C 1.0789(2) 0.3698(2) 0.34855(17) 0.0273(6) Uani 1 1 d .
C17 C 0.6224(2) 0.1208(2) 0.20808(18) 0.0289(6) Uani 1 1 d .
C16 C 0.5605(2) 0.1623(2) 0.12952(17) 0.0282(6) Uani 1 1 d .
C3 C 0.4882(2) -0.10083(19) 0.20416(16) 0.0264(6) Uani 1 1 d .
H3 H 0.5541 -0.1195 0.1797 0.032 Uiso 1 1 calc R
C40 C 0.9692(3) 0.3709(2) 0.13776(18) 0.0379(7) Uani 1 1 d .
H40A H 0.9557 0.4370 0.0927 0.057 Uiso 1 1 calc R
H40B H 0.8971 0.3352 0.1588 0.057 Uiso 1 1 calc R
H40C H 1.0186 0.3310 0.1147 0.057 Uiso 1 1 calc R
C35 C 1.0261(2) 0.3858(2) 0.21143(17) 0.0283(6) Uani 1 1 d .
C15 C 0.4571(2) 0.2073(2) 0.14758(17) 0.0278(6) Uani 1 1 d .
C27 C 0.8322(2) 0.5306(2) 0.33734(16) 0.0234(5) Uani 1 1 d .
H27 H 0.7877 0.4832 0.3827 0.028 Uiso 1 1 calc R
C38 C 1.1591(2) 0.4372(2) 0.28628(18) 0.0281(6) Uani 1 1 d .
C4 C 0.4018(2) -0.04381(19) 0.14979(16) 0.0253(6) Uani 1 1 d .
H4 H 0.4102 -0.0270 0.0900 0.030 Uiso 1 1 calc R
C13 C 0.5555(2) 0.1408(2) 0.27486(17) 0.0282(6) Uani 1 1 d .
C33 C 0.5593(2) 0.6166(2) 0.1839(2) 0.0397(7) Uani 1 1 d .
H33A H 0.4964 0.5969 0.1582 0.060 Uiso 1 1 calc R
H33B H 0.6011 0.6729 0.1403 0.060 Uiso 1 1 calc R
H33C H 0.5299 0.6375 0.2295 0.060 Uiso 1 1 calc R
C42 C 1.0832(3) 0.3346(2) 0.44577(17) 0.0391(7) Uani 1 1 d .
H42A H 1.1166 0.2671 0.4690 0.059 Uiso 1 1 calc R
H42B H 1.0064 0.3322 0.4708 0.059 Uiso 1 1 calc R
H42C H 1.1293 0.3820 0.4596 0.059 Uiso 1 1 calc R
C30 C 1.0075(3) 0.9060(2) 0.1222(2) 0.0455(8) Uani 1 1 d .
H30A H 1.0548 0.9631 0.0853 0.068 Uiso 1 1 calc R
H30B H 1.0060 0.9028 0.1809 0.068 Uiso 1 1 calc R
H30C H 0.9305 0.9149 0.1022 0.068 Uiso 1 1 calc R
C19 C 0.3678(3) 0.2438(2) 0.2792(2) 0.0418(8) Uani 1 1 d .
H19A H 0.3721 0.2125 0.3413 0.063 Uiso 1 1 calc R
H19B H 0.2918 0.2341 0.2634 0.063 Uiso 1 1 calc R
H19C H 0.3843 0.3163 0.2597 0.063 Uiso 1 1 calc R
C43 C 1.2633(3) 0.4826(2) 0.3087(2) 0.0397(7) Uani 1 1 d .
H43A H 1.3011 0.5301 0.2563 0.060 Uiso 1 1 calc R
H43B H 1.3156 0.4283 0.3384 0.060 Uiso 1 1 calc R
H43C H 1.2399 0.5183 0.3458 0.060 Uiso 1 1 calc R
C41 C 0.8991(3) 0.2624(2) 0.3461(2) 0.0396(7) Uani 1 1 d .
H41A H 0.8380 0.2742 0.3067 0.059 Uiso 1 1 calc R
H41B H 0.8707 0.2720 0.3976 0.059 Uiso 1 1 calc R
H41C H 0.9268 0.1932 0.3616 0.059 Uiso 1 1 calc R
C34 C 0.5989(3) 0.4164(2) 0.33974(19) 0.0375(7) Uani 1 1 d .
H34A H 0.5853 0.4548 0.3762 0.056 Uiso 1 1 calc R
H34B H 0.6535 0.3626 0.3658 0.056 Uiso 1 1 calc R
H34C H 0.5277 0.3864 0.3336 0.056 Uiso 1 1 calc R
C18 C 0.5901(3) 0.1194(2) 0.36577(19) 0.0430(8) Uani 1 1 d .
H18A H 0.6112 0.1829 0.3705 0.065 Uiso 1 1 calc R
H18B H 0.6547 0.0734 0.3788 0.065 Uiso 1 1 calc R
H18C H 0.5266 0.0881 0.4062 0.065 Uiso 1 1 calc R
C28 C 0.8013(2) 0.55653(19) 0.24917(16) 0.0226(5) Uani 1 1 d .
C20 C 0.3717(3) 0.2654(2) 0.08219(19) 0.0385(7) Uani 1 1 d .
H20A H 0.4005 0.3338 0.0490 0.058 Uiso 1 1 calc R
H20B H 0.2998 0.2694 0.1118 0.058 Uiso 1 1 calc R
H20C H 0.3599 0.2302 0.0438 0.058 Uiso 1 1 calc R
C22 C 0.7406(3) 0.0754(3) 0.2150(2) 0.0437(8) Uani 1 1 d .
H22A H 0.7493 0.0377 0.1776 0.066 Uiso 1 1 calc R
H22B H 0.7512 0.0296 0.2741 0.066 Uiso 1 1 calc R
H22C H 0.7972 0.1297 0.1977 0.066 Uiso 1 1 calc R
C31 C 1.0786(3) 0.7963(3) 0.00301(18) 0.0456(8) Uani 1 1 d .
H31A H 1.0055 0.8175 -0.0225 0.068 Uiso 1 1 calc R
H31B H 1.0994 0.7309 0.0006 0.068 Uiso 1 1 calc R
H31C H 1.1364 0.8468 -0.0286 0.068 Uiso 1 1 calc R
C44 C 1.1905(3) 0.5057(3) 0.1152(2) 0.0432(8) Uani 1 1 d .
H44A H 1.2384 0.5580 0.1206 0.065 Uiso 1 1 calc R
H44B H 1.1360 0.5374 0.0713 0.065 Uiso 1 1 calc R
H44C H 1.2377 0.4586 0.0990 0.065 Uiso 1 1 calc R
C11 C 0.0447(3) -0.1079(3) 0.3657(2) 0.0463(8) Uani 1 1 d .
H11A H -0.0262 -0.0859 0.3853 0.069 Uiso 1 1 calc R
H11B H 0.0775 -0.1623 0.4137 0.069 Uiso 1 1 calc R
H11C H 0.0297 -0.1326 0.3208 0.069 Uiso 1 1 calc R
C8 C 0.7203(3) -0.2118(2) 0.2947(2) 0.0424(7) Uani 1 1 d .
H8A H 0.7810 -0.2518 0.3290 0.064 Uiso 1 1 calc R
H8B H 0.7461 -0.1419 0.2642 0.064 Uiso 1 1 calc R
H8C H 0.6998 -0.2406 0.2535 0.064 Uiso 1 1 calc R
C9 C 0.5350(3) -0.3488(2) 0.4200(2) 0.0519(9) Uani 1 1 d .
H9A H 0.5135 -0.3727 0.3759 0.078 Uiso 1 1 calc R
H9B H 0.4687 -0.3501 0.4573 0.078 Uiso 1 1 calc R
H9C H 0.5935 -0.3929 0.4539 0.078 Uiso 1 1 calc R
C21 C 0.5988(3) 0.1617(2) 0.04201(18) 0.0399(7) Uani 1 1 d .
H21A H 0.5324 0.1623 0.0097 0.060 Uiso 1 1 calc R
H21B H 0.6431 0.1007 0.0499 0.060 Uiso 1 1 calc R
H21C H 0.6455 0.2216 0.0106 0.060 Uiso 1 1 calc R
C12 C 0.0828(3) 0.1073(2) 0.2275(2) 0.0394(7) Uani 1 1 d .
H12A H 0.0645 0.0804 0.1845 0.059 Uiso 1 1 calc R
H12B H 0.1368 0.1633 0.2023 0.059 Uiso 1 1 calc R
H12C H 0.0136 0.1317 0.2473 0.059 Uiso 1 1 calc R
C29 C 1.2160(3) 0.7621(3) 0.1617(2) 0.0409(7) Uani 1 1 d .
H29A H 1.2446 0.6973 0.1624 0.061 Uiso 1 1 calc R
H29B H 1.2129 0.7611 0.2198 0.061 Uiso 1 1 calc R
H29C H 1.2664 0.8168 0.1249 0.061 Uiso 1 1 calc R
C32 C 0.6646(3) 0.4286(3) 0.1587(2) 0.0463(8) Uani 1 1 d .
H32A H 0.5878 0.4133 0.1483 0.069 Uiso 1 1 calc R
H32B H 0.7052 0.3654 0.1870 0.069 Uiso 1 1 calc R
H32C H 0.7044 0.4683 0.1043 0.069 Uiso 1 1 calc R
C10 C 0.1695(3) 0.0556(3) 0.4082(2) 0.0498(9) Uani 1 1 d .
H10A H 0.1281 0.1192 0.3948 0.075 Uiso 1 1 calc R
H10B H 0.2502 0.0680 0.4104 0.075 Uiso 1 1 calc R
H10C H 0.1414 0.0066 0.4637 0.075 Uiso 1 1 calc R
C7 C 0.6403(3) -0.1668(3) 0.4512(2) 0.0522(9) Uani 1 1 d .
H7A H 0.6370 -0.2225 0.5073 0.078 Uiso 1 1 calc R
H7B H 0.5906 -0.1122 0.4527 0.078 Uiso 1 1 calc R
H7C H 0.7181 -0.1414 0.4365 0.078 Uiso 1 1 calc R
H1 H 0.291(3) -0.225(3) 0.453(2) 0.059(10) Uiso 1 1 d .
H2 H 0.804(3) 0.751(3) 0.053(2) 0.054(10) Uiso 1 1 d .

loop_
_atom_site_aniso_label
_atom_site_aniso_U_11
_atom_site_aniso_U_22
_atom_site_aniso_U_33
_atom_site_aniso_U_23
_atom_site_aniso_U_13
_atom_site_aniso_U_12
Ru1 0.02182(11) 0.02038(11) 0.01901(10) -0.00929(8) -0.00151(8) 0.00221(8)
Ru2 0.02008(11) 0.01879(11) 0.01952(10) -0.00776(8) -0.00042(8) 0.00414(8)
S2 0.0298(4) 0.0311(4) 0.0212(3) -0.0076(3) -0.0048(3) -0.0001(3)
Cl1 0.0421(4) 0.0414(4) 0.0303(3) -0.0108(3) -0.0025(3) -0.0013(3)
Cl2 0.0496(5) 0.0446(4) 0.0302(3) -0.0136(3) -0.0083(3) 0.0154(4)
S1 0.0366(4) 0.0391(4) 0.0200(3) -0.0104(3) -0.0006(3) 0.0027(3)
Si2 0.0242(4) 0.0331(4) 0.0322(4) -0.0137(3) 0.0003(3) 0.0040(3)
Si3 0.0309(4) 0.0259(4) 0.0264(4) -0.0089(3) 0.0018(3) -0.0067(3)
Si4 0.0226(4) 0.0300(4) 0.0326(4) -0.0090(3) -0.0013(3) -0.0033(3)
Si1 0.0360(4) 0.0328(4) 0.0304(4) -0.0118(3) -0.0051(3) 0.0170(4)
C14 0.0319(15) 0.0254(14) 0.0334(14) -0.0170(12) -0.0035(12) -0.0018(11)
C26 0.0305(14) 0.0262(14) 0.0183(11) -0.0118(11) -0.0031(11) 0.0113(11)
C6 0.0239(13) 0.0250(14) 0.0260(12) -0.0126(11) -0.0021(11) -0.0002(11)
C39 0.0301(15) 0.0260(15) 0.0318(14) -0.0141(12) 0.0034(12) 0.0096(12)
C2 0.0276(14) 0.0238(14) 0.0250(12) -0.0106(11) -0.0008(11) 0.0030(11)
C36 0.0322(15) 0.0212(14) 0.0341(14) -0.0089(12) -0.0011(12) 0.0088(11)
C25 0.0259(13) 0.0212(13) 0.0261(12) -0.0126(11) -0.0043(11) 0.0023(10)
C5 0.0300(14) 0.0222(13) 0.0223(12) -0.0085(11) -0.0063(11) -0.0016(11)
C24 0.0224(13) 0.0192(13) 0.0223(12) -0.0085(10) 0.0011(10) 0.0036(10)
C1 0.0279(13) 0.0204(13) 0.0179(11) -0.0074(10) -0.0001(10) -0.0002(10)
C23 0.0218(12) 0.0177(12) 0.0218(11) -0.0082(10) -0.0046(10) 0.0072(10)
C37 0.0262(14) 0.0253(14) 0.0296(13) -0.0096(12) -0.0036(11) 0.0126(11)
C17 0.0236(14) 0.0286(15) 0.0336(14) -0.0106(12) -0.0018(12) -0.0034(11)
C16 0.0343(15) 0.0217(14) 0.0249(12) -0.0052(11) 0.0018(11) -0.0035(11)
C3 0.0354(15) 0.0219(14) 0.0248(12) -0.0129(11) 0.0030(11) 0.0040(11)
C40 0.0504(19) 0.0332(17) 0.0366(15) -0.0200(14) -0.0085(14) 0.0087(14)
C35 0.0353(15) 0.0225(14) 0.0294(13) -0.0131(12) -0.0002(12) 0.0108(12)
C15 0.0304(14) 0.0234(14) 0.0313(13) -0.0122(12) -0.0041(12) 0.0002(11)
C27 0.0229(13) 0.0235(14) 0.0212(11) -0.0063(10) 0.0031(10) 0.0082(10)
C38 0.0228(13) 0.0288(15) 0.0350(14) -0.0151(12) -0.0020(12) 0.0117(11)
C4 0.0355(15) 0.0231(14) 0.0215(12) -0.0129(11) -0.0018(11) -0.0038(11)
C13 0.0344(15) 0.0240(14) 0.0275(13) -0.0107(11) -0.0059(12) -0.0052(11)
C33 0.0248(15) 0.0427(19) 0.0429(17) -0.0066(15) -0.0031(13) 0.0009(13)
C42 0.0416(18) 0.0403(18) 0.0275(14) -0.0043(13) -0.0042(13) 0.0163(14)
C30 0.057(2) 0.0250(16) 0.0491(18) -0.0087(14) -0.0026(17) -0.0028(15)
C19 0.0470(19) 0.0384(18) 0.0516(18) -0.0306(16) 0.0002(16) 0.0057(15)
C43 0.0273(15) 0.0452(19) 0.0515(18) -0.0240(16) -0.0031(14) 0.0054(13)
C41 0.0378(17) 0.0289(16) 0.0467(17) -0.0092(14) 0.0024(14) 0.0034(13)
C34 0.0279(15) 0.0347(17) 0.0427(16) -0.0073(14) 0.0060(13) -0.0073(13)
C18 0.057(2) 0.0413(19) 0.0361(16) -0.0192(15) -0.0144(15) -0.0032(16)
C28 0.0203(12) 0.0208(13) 0.0268(12) -0.0093(11) -0.0010(10) 0.0056(10)
C20 0.0480(19) 0.0296(16) 0.0369(16) -0.0108(13) -0.0104(14) 0.0082(14)
C22 0.0277(15) 0.048(2) 0.0494(18) -0.0117(16) -0.0043(14) 0.0020(14)
C31 0.0479(19) 0.054(2) 0.0300(15) -0.0119(15) 0.0117(14) -0.0216(16)
C44 0.0482(19) 0.0428(19) 0.0399(16) -0.0194(15) 0.0127(15) 0.0079(15)
C11 0.0322(17) 0.049(2) 0.0479(18) -0.0077(16) 0.0044(15) -0.0055(15)
C8 0.0393(17) 0.0356(18) 0.0482(18) -0.0125(15) 0.0027(15) 0.0163(14)
C9 0.068(2) 0.0313(18) 0.0441(18) -0.0033(15) 0.0085(17) 0.0178(17)
C21 0.0454(18) 0.0394(18) 0.0290(14) -0.0080(13) 0.0094(13) -0.0019(14)
C12 0.0321(16) 0.0329(17) 0.0515(18) -0.0140(15) -0.0063(14) 0.0089(13)
C29 0.0339(16) 0.0435(19) 0.0475(18) -0.0203(15) 0.0039(14) -0.0129(14)
C32 0.0448(19) 0.048(2) 0.0516(19) -0.0249(17) -0.0025(16) -0.0130(16)
C10 0.049(2) 0.068(2) 0.0477(19) -0.0395(19) -0.0019(16) 0.0138(18)
C7 0.048(2) 0.068(2) 0.0486(19) -0.0298(18) -0.0227(17) 0.0290(18)

loop_
_atom_type_symbol
_atom_type_description
_atom_type_scat_dispersion_real
_atom_type_scat_dispersion_imag
_atom_type_scat_source
C C 0.0033 0.0016 'International Tables Vol C Tables 4.2.6.8 and 6.1.1.4'
H H 0.0000 0.0000 'International Tables Vol C Tables 4.2.6.8 and 6.1.1.4'
Si Si 0.0817 0.0704 'International Tables Vol C Tables 4.2.6.8 and 6.1.1.4'
S S 0.1246 0.1234 'International Tables Vol C Tables 4.2.6.8 and 6.1.1.4'
Cl Cl 0.1484 0.1585 'International Tables Vol C Tables 4.2.6.8 and 6.1.1.4'
Ru Ru -1.2594 0.8363 'International Tables Vol C Tables 4.2.6.8 and 6.1.1.4'

loop_
_geom_angle_atom_site_label_1
_geom_angle_atom_site_label_2
_geom_angle_atom_site_label_3
_geom_angle
C16 Ru1 C15 38.09(10)
C16 Ru1 C17 38.55(10)
C15 Ru1 C17 64.06(10)
C16 Ru1 C4 100.28(10)
C15 Ru1 C4 109.72(9)
C17 Ru1 C4 124.15(10)
C16 Ru1 C5 118.02(9)
C15 Ru1 C5 102.51(9)
C17 Ru1 C5 155.08(10)
C4 Ru1 C5 37.53(10)
C16 Ru1 C13 64.04(10)
C15 Ru1 C13 63.80(9)
C17 Ru1 C13 38.18(10)
C4 Ru1 C13 162.20(10)
C5 Ru1 C13 156.44(10)
C16 Ru1 C3 106.76(10)
C15 Ru1 C3 136.15(10)
C17 Ru1 C3 106.50(10)
C4 Ru1 C3 37.29(9)
C5 Ru1 C3 67.60(10)
C13 Ru1 C3 135.76(10)
C16 Ru1 C14 63.80(10)
C15 Ru1 C14 38.22(10)
C17 Ru1 C14 63.69(10)
C4 Ru1 C14 144.69(10)
C5 Ru1 C14 119.72(10)
C13 Ru1 C14 37.79(10)
C3 Ru1 C14 169.69(11)
C16 Ru1 C6 150.97(10)
C15 Ru1 C6 119.02(10)
C17 Ru1 C6 167.37(9)
C4 Ru1 C6 67.48(9)
C5 Ru1 C6 37.38(9)
C13 Ru1 C6 130.31(10)
C3 Ru1 C6 79.88(10)
C14 Ru1 C6 110.37(10)
C16 Ru1 C2 133.82(10)
C15 Ru1 C2 171.70(10)
C17 Ru1 C2 110.67(10)
C4 Ru1 C2 67.26(9)
C5 Ru1 C2 79.85(9)
C13 Ru1 C2 116.58(9)
C3 Ru1 C2 37.31(9)
C14 Ru1 C2 146.80(9)
C6 Ru1 C2 67.61(9)
C16 Ru1 C1 170.34(10)
C15 Ru1 C1 151.52(10)
C17 Ru1 C1 135.63(9)
C4 Ru1 C1 77.53(9)
C5 Ru1 C1 65.83(9)
C13 Ru1 C1 116.44(9)
C3 Ru1 C1 65.75(9)
C14 Ru1 C1 123.10(9)
C6 Ru1 C1 36.69(9)
C2 Ru1 C1 36.62(9)
C37 Ru2 C36 38.74(10)
C37 Ru2 C38 37.95(10)
C36 Ru2 C38 64.20(10)
C37 Ru2 C35 64.20(10)
C36 Ru2 C35 38.48(10)
C38 Ru2 C35 63.79(10)
C37 Ru2 C26 102.27(9)
C36 Ru2 C26 123.02(10)
C38 Ru2 C26 114.22(9)
C35 Ru2 C26 161.39(10)
C37 Ru2 C39 63.94(10)
C36 Ru2 C39 64.19(11)
C38 Ru2 C39 38.23(10)
C35 Ru2 C39 37.96(10)
C26 Ru2 C39 149.58(10)
C37 Ru2 C25 118.18(9)
C36 Ru2 C25 153.99(10)
C38 Ru2 C25 105.09(10)
C35 Ru2 C25 160.13(10)
C26 Ru2 C25 36.92(9)
C39 Ru2 C25 123.20(10)
C37 Ru2 C27 110.09(10)
C36 Ru2 C27 105.67(10)
C38 Ru2 C27 141.30(9)
C35 Ru2 C27 132.37(10)
C26 Ru2 C27 37.33(9)
C39 Ru2 C27 169.59(10)
C25 Ru2 C27 66.89(10)
C37 Ru2 C23 173.27(10)
C36 Ru2 C23 135.21(9)
C38 Ru2 C23 147.42(10)
C35 Ru2 C23 112.90(9)
C26 Ru2 C23 79.04(9)
C39 Ru2 C23 117.99(9)
C25 Ru2 C23 66.78(9)
C27 Ru2 C23 66.92(9)
C37 Ru2 C24 149.30(10)
C36 Ru2 C24 168.39(9)
C38 Ru2 C24 117.73(10)
C35 Ru2 C24 130.65(9)
C26 Ru2 C24 67.56(9)
C39 Ru2 C24 109.59(10)
C25 Ru2 C24 37.56(8)
C27 Ru2 C24 79.95(9)
C23 Ru2 C24 37.28(9)
C37 Ru2 C28 137.22(10)
C36 Ru2 C28 110.47(10)
C38 Ru2 C28 174.60(10)
C35 Ru2 C28 112.88(9)
C26 Ru2 C28 67.43(9)
C39 Ru2 C28 141.47(9)
C25 Ru2 C28 79.34(9)
C27 Ru2 C28 37.43(9)
C23 Ru2 C28 37.11(9)
C24 Ru2 C28 67.67(9)
C23 S2 H2 96.4(13)
C1 S1 H1 96.1(16)
C11 Si2 C12 108.74(14)
C11 Si2 C10 109.05(16)
C12 Si2 C10 107.88(15)
C11 Si2 C6 109.33(14)
C12 Si2 C6 106.46(13)
C10 Si2 C6 115.18(13)
C30 Si3 C31 108.25(16)
C30 Si3 C29 110.28(15)
C31 Si3 C29 108.42(15)
C30 Si3 C24 105.50(14)
C31 Si3 C24 117.69(12)
C29 Si3 C24 106.59(13)
C33 Si4 C34 109.69(14)
C33 Si4 C32 109.49(15)
C34 Si4 C32 107.04(15)
C33 Si4 C28 107.71(12)
C34 Si4 C28 106.13(12)
C32 Si4 C28 116.62(13)
C8 Si1 C9 109.41(15)
C8 Si1 C7 107.31(16)
C9 Si1 C7 110.74(16)
C8 Si1 C2 107.74(13)
C9 Si1 C2 108.12(14)
C7 Si1 C2 113.43(13)
C13 C14 C15 107.8(2)
C13 C14 C19 126.7(2)
C15 C14 C19 124.9(2)
C13 C14 Ru1 70.82(15)
C15 C14 Ru1 69.75(14)
C19 C14 Ru1 131.5(2)
C25 C26 C27 120.6(2)
C25 C26 Ru2 72.14(14)
C27 C26 Ru2 71.93(13)
C25 C26 H26 119.7
C27 C26 H26 119.7
Ru2 C26 H26 128.5
C5 C6 C1 116.8(2)
C5 C6 Si2 119.81(19)
C1 C6 Si2 123.29(18)
C5 C6 Ru1 68.86(15)
C1 C6 Ru1 72.68(14)
Si2 C6 Ru1 131.06(13)
C35 C39 C38 107.8(2)
C35 C39 C44 124.5(2)
C38 C39 C44 127.5(3)
C35 C39 Ru2 70.83(15)
C38 C39 Ru2 70.46(15)
C44 C39 Ru2 128.22(19)
C1 C2 C3 116.8(2)
C1 C2 Si1 124.06(18)
C3 C2 Si1 118.94(19)
C1 C2 Ru1 72.25(14)
C3 C2 Ru1 69.05(14)
Si1 C2 Ru1 133.16(13)
C35 C36 C37 107.1(2)
C35 C36 C41 128.0(3)
C37 C36 C41 124.9(3)
C35 C36 Ru2 71.34(15)
C37 C36 Ru2 70.25(15)
C41 C36 Ru2 125.3(2)
C26 C25 C24 121.7(2)
C26 C25 Ru2 70.94(14)
C24 C25 Ru2 72.87(13)
C26 C25 H25 119.1
C24 C25 H25 119.1
Ru2 C25 H25 129.6
C4 C5 C6 121.2(2)
C4 C5 Ru1 71.21(14)
C6 C5 Ru1 73.76(14)
C4 C5 H5 119.4
C6 C5 H5 119.4
Ru1 C5 H5 127.8
C23 C24 C25 116.7(2)
C23 C24 Si3 128.41(18)
C25 C24 Si3 114.61(17)
C23 C24 Ru2 70.48(13)
C25 C24 Ru2 69.57(14)
Si3 C24 Ru2 135.29(13)
C6 C1 C2 123.4(2)
C6 C1 S1 118.17(19)
C2 C1 S1 118.41(18)
C6 C1 Ru1 70.62(14)
C2 C1 Ru1 71.13(14)
S1 C1 Ru1 135.34(12)
C28 C23 C24 122.7(2)
C28 C23 S2 117.08(17)
C24 C23 S2 120.24(19)
C28 C23 Ru2 72.39(13)
C24 C23 Ru2 72.24(13)
S2 C23 Ru2 127.75(12)
C38 C37 C36 108.5(2)
C38 C37 C42 125.9(2)
C36 C37 C42 125.6(3)
C38 C37 Ru2 71.76(14)
C36 C37 Ru2 71.01(14)
C42 C37 Ru2 125.21(19)
C13 C17 C16 107.6(2)
C13 C17 C22 126.9(2)
C16 C17 C22 125.2(3)
C13 C17 Ru1 71.57(15)
C16 C17 Ru1 70.10(15)
C22 C17 Ru1 128.5(2)
C15 C16 C17 108.3(2)
C15 C16 C21 125.2(2)
C17 C16 C21 126.5(3)
C15 C16 Ru1 71.39(16)
C17 C16 Ru1 71.36(15)
C21 C16 Ru1 124.36(19)
C4 C3 C2 120.9(2)
C4 C3 Ru1 70.70(14)
C2 C3 Ru1 73.64(14)
C4 C3 H3 119.5
C2 C3 H3 119.5
Ru1 C3 H3 128.4
C35 C40 H40A 109.5
C35 C40 H40B 109.5
H40A C40 H40B 109.5
C35 C40 H40C 109.5
H40A C40 H40C 109.5
H40B C40 H40C 109.5
C39 C35 C36 108.3(2)
C39 C35 C40 124.4(3)
C36 C35 C40 127.2(3)
C39 C35 Ru2 71.21(14)
C36 C35 Ru2 70.18(14)
C40 C35 Ru2 127.23(19)
C16 C15 C14 108.2(2)
C16 C15 C20 125.6(2)
C14 C15 C20 126.0(3)
C16 C15 Ru1 70.51(15)
C14 C15 Ru1 72.03(15)
C20 C15 Ru1 127.06(19)
C26 C27 C28 120.7(2)
C26 C27 Ru2 70.74(14)
C28 C27 Ru2 73.00(14)
C26 C27 H27 119.7
C28 C27 H27 119.7
Ru2 C27 H27 128.9
C37 C38 C39 108.3(2)
C37 C38 C43 124.3(2)
C39 C38 C43 127.3(3)
C37 C38 Ru2 70.29(14)
C39 C38 Ru2 71.32(15)
C43 C38 Ru2 127.02(19)
C3 C4 C5 120.7(2)
C3 C4 Ru1 72.00(13)
C5 C4 Ru1 71.26(13)
C3 C4 H4 119.7
C5 C4 H4 119.7
Ru1 C4 H4 129.6
C14 C13 C17 108.1(2)
C14 C13 C18 124.9(3)
C17 C13 C18 126.7(3)
C14 C13 Ru1 71.39(14)
C17 C13 Ru1 70.25(14)
C18 C13 Ru1 128.8(2)
Si4 C33 H33A 109.5
Si4 C33 H33B 109.5
H33A C33 H33B 109.5
Si4 C33 H33C 109.5
H33A C33 H33C 109.5
H33B C33 H33C 109.5
C37 C42 H42A 109.5
C37 C42 H42B 109.5
H42A C42 H42B 109.5
C37 C42 H42C 109.5
H42A C42 H42C 109.5
H42B C42 H42C 109.5
Si3 C30 H30A 109.5
Si3 C30 H30B 109.5
H30A C30 H30B 109.5
Si3 C30 H30C 109.5
H30A C30 H30C 109.5
H30B C30 H30C 109.5
C14 C19 H19A 109.5
C14 C19 H19B 109.5
H19A C19 H19B 109.5
C14 C19 H19C 109.5
H19A C19 H19C 109.5
H19B C19 H19C 109.5
C38 C43 H43A 109.5
C38 C43 H43B 109.5
H43A C43 H43B 109.5
C38 C43 H43C 109.5
H43A C43 H43C 109.5
H43B C43 H43C 109.5
C36 C41 H41A 109.5
C36 C41 H41B 109.5
H41A C41 H41B 109.5
C36 C41 H41C 109.5
H41A C41 H41C 109.5
H41B C41 H41C 109.5
Si4 C34 H34A 109.5
Si4 C34 H34B 109.5
H34A C34 H34B 109.5
Si4 C34 H34C 109.5
H34A C34 H34C 109.5
H34B C34 H34C 109.5
C13 C18 H18A 109.5
C13 C18 H18B 109.5
H18A C18 H18B 109.5
C13 C18 H18C 109.5
H18A C18 H18C 109.5
H18B C18 H18C 109.5
C23 C28 C27 117.7(2)
C23 C28 Si4 123.98(17)
C27 C28 Si4 117.99(19)
C23 C28 Ru2 70.49(14)
C27 C28 Ru2 69.57(14)
Si4 C28 Ru2 137.02(13)
C15 C20 H20A 109.5
C15 C20 H20B 109.5
H20A C20 H20B 109.5
C15 C20 H20C 109.5
H20A C20 H20C 109.5
H20B C20 H20C 109.5
C17 C22 H22A 109.5
C17 C22 H22B 109.5
H22A C22 H22B 109.5
C17 C22 H22C 109.5
H22A C22 H22C 109.5
H22B C22 H22C 109.5
Si3 C31 H31A 109.5
Si3 C31 H31B 109.5
H31A C31 H31B 109.5
Si3 C31 H31C 109.5
H31A C31 H31C 109.5
H31B C31 H31C 109.5
C39 C44 H44A 109.5
C39 C44 H44B 109.5
H44A C44 H44B 109.5
C39 C44 H44C 109.5
H44A C44 H44C 109.5
H44B C44 H44C 109.5
Si2 C11 H11A 109.5
Si2 C11 H11B 109.5
H11A C11 H11B 109.5
Si2 C11 H11C 109.5
H11A C11 H11C 109.5
H11B C11 H11C 109.5
Si1 C8 H8A 109.5
Si1 C8 H8B 109.5
H8A C8 H8B 109.5
Si1 C8 H8C 109.5
H8A C8 H8C 109.5
H8B C8 H8C 109.5
Si1 C9 H9A 109.5
Si1 C9 H9B 109.5
H9A C9 H9B 109.5
Si1 C9 H9C 109.5
H9A C9 H9C 109.5
H9B C9 H9C 109.5
C16 C21 H21A 109.5
C16 C21 H21B 109.5
H21A C21 H21B 109.5
C16 C21 H21C 109.5
H21A C21 H21C 109.5
H21B C21 H21C 109.5
Si2 C12 H12A 109.5
Si2 C12 H12B 109.5
H12A C12 H12B 109.5
Si2 C12 H12C 109.5
H12A C12 H12C 109.5
H12B C12 H12C 109.5
Si3 C29 H29A 109.5
Si3 C29 H29B 109.5
H29A C29 H29B 109.5
Si3 C29 H29C 109.5
H29A C29 H29C 109.5
H29B C29 H29C 109.5
Si4 C32 H32A 109.5
Si4 C32 H32B 109.5
H32A C32 H32B 109.5
Si4 C32 H32C 109.5
H32A C32 H32C 109.5
H32B C32 H32C 109.5
Si2 C10 H10A 109.5
Si2 C10 H10B 109.5
H10A C10 H10B 109.5
Si2 C10 H10C 109.5
H10A C10 H10C 109.5
H10B C10 H10C 109.5
Si1 C7 H7A 109.5
Si1 C7 H7B 109.5
H7A C7 H7B 109.5
Si1 C7 H7C 109.5
H7A C7 H7C 109.5
H7B C7 H7C 109.5

loop_
_geom_bond_atom_site_label_1
_geom_bond_atom_site_label_2
_geom_bond_distance
Ru1 C16 2.168(3)
Ru1 C15 2.180(3)
Ru1 C17 2.185(3)
Ru1 C4 2.192(2)
Ru1 C5 2.193(2)
Ru1 C13 2.203(2)
Ru1 C3 2.209(2)
Ru1 C14 2.210(3)
Ru1 C6 2.257(3)
Ru1 C2 2.269(3)
Ru1 C1 2.284(2)
Ru2 C37 2.169(2)
Ru2 C36 2.180(3)
Ru2 C38 2.189(3)
Ru2 C35 2.195(2)
Ru2 C26 2.195(2)
Ru2 C39 2.200(3)
Ru2 C25 2.211(2)
Ru2 C27 2.211(2)
Ru2 C23 2.231(2)
Ru2 C24 2.254(2)
Ru2 C28 2.256(2)
S2 C23 1.787(2)
S2 H2 1.33(3)
S1 C1 1.789(2)
S1 H1 1.22(3)
Si2 C11 1.863(3)
Si2 C12 1.872(3)
Si2 C10 1.882(3)
Si2 C6 1.909(3)
Si3 C30 1.861(3)
Si3 C31 1.866(3)
Si3 C29 1.870(3)
Si3 C24 1.910(3)
Si4 C33 1.866(3)
Si4 C34 1.870(3)
Si4 C32 1.873(3)
Si4 C28 1.914(3)
Si1 C8 1.862(3)
Si1 C9 1.865(3)
Si1 C7 1.870(3)
Si1 C2 1.908(3)
C14 C13 1.429(4)
C14 C15 1.438(4)
C14 C19 1.492(4)
C26 C25 1.395(4)
C26 C27 1.410(4)
C26 H26 0.9300
C6 C5 1.427(3)
C6 C1 1.430(3)
C39 C35 1.429(4)
C39 C38 1.437(4)
C39 C44 1.506(4)
C2 C1 1.431(4)
C2 C3 1.434(3)
C36 C35 1.442(4)
C36 C37 1.442(4)
C36 C41 1.492(4)
C25 C24 1.438(3)
C25 H25 0.9300
C5 C4 1.411(4)
C5 H5 0.9300
C24 C23 1.434(3)
C23 C28 1.428(4)
C37 C38 1.417(4)
C37 C42 1.503(4)
C17 C13 1.435(4)
C17 C16 1.437(4)
C17 C22 1.497(4)
C16 C15 1.419(4)
C16 C21 1.504(4)
C3 C4 1.407(4)
C3 H3 0.9300
C40 C35 1.505(4)
C40 H40A 0.9600
C40 H40B 0.9600
C40 H40C 0.9600
C15 C20 1.497(4)
C27 C28 1.434(3)
C27 H27 0.9300
C38 C43 1.503(4)
C4 H4 0.9300
C13 C18 1.500(4)
C33 H33A 0.9600
C33 H33B 0.9600
C33 H33C 0.9600
C42 H42A 0.9600
C42 H42B 0.9600
C42 H42C 0.9600
C30 H30A 0.9600
C30 H30B 0.9600
C30 H30C 0.9600
C19 H19A 0.9600
C19 H19B 0.9600
C19 H19C 0.9600
C43 H43A 0.9600
C43 H43B 0.9600
C43 H43C 0.9600
C41 H41A 0.9600
C41 H41B 0.9600
C41 H41C 0.9600
C34 H34A 0.9600
C34 H34B 0.9600
C34 H34C 0.9600
C18 H18A 0.9600
C18 H18B 0.9600
C18 H18C 0.9600
C20 H20A 0.9600
C20 H20B 0.9600
C20 H20C 0.9600
C22 H22A 0.9600
C22 H22B 0.9600
C22 H22C 0.9600
C31 H31A 0.9600
C31 H31B 0.9600
C31 H31C 0.9600
C44 H44A 0.9600
C44 H44B 0.9600
C44 H44C 0.9600
C11 H11A 0.9600
C11 H11B 0.9600
C11 H11C 0.9600
C8 H8A 0.9600
C8 H8B 0.9600
C8 H8C 0.9600
C9 H9A 0.9600
C9 H9B 0.9600
C9 H9C 0.9600
C21 H21A 0.9600
C21 H21B 0.9600
C21 H21C 0.9600
C12 H12A 0.9600
C12 H12B 0.9600
C12 H12C 0.9600
C29 H29A 0.9600
C29 H29B 0.9600
C29 H29C 0.9600
C32 H32A 0.9600
C32 H32B 0.9600
C32 H32C 0.9600
C10 H10A 0.9600
C10 H10B 0.9600
C10 H10C 0.9600
C7 H7A 0.9600
C7 H7B 0.9600
C7 H7C 0.9600
Cl1 H1 2.24(3)
Cl2 H2 2.19(3)
Ru1 S1 3.7725(8)
Ru2 S2 3.6130(7)

loop_
_geom_torsion_atom_site_label_1
_geom_torsion_atom_site_label_2
_geom_torsion_atom_site_label_3
_geom_torsion_atom_site_label_4
_geom_torsion
C16 Ru1 C14 C13 -80.70(17)
C15 Ru1 C14 C13 -118.2(2)
C17 Ru1 C14 C13 -37.50(16)
C4 Ru1 C14 C13 -150.17(18)
C5 Ru1 C14 C13 170.52(15)
C3 Ru1 C14 C13 -56.1(6)
C6 Ru1 C14 C13 130.35(16)
C2 Ru1 C14 C13 50.4(3)
C1 Ru1 C14 C13 91.51(18)
C16 Ru1 C14 C15 37.55(15)
C17 Ru1 C14 C15 80.74(17)
C4 Ru1 C14 C15 -31.9(3)
C5 Ru1 C14 C15 -71.23(18)
C13 Ru1 C14 C15 118.2(2)
C3 Ru1 C14 C15 62.1(6)
C6 Ru1 C14 C15 -111.40(16)
C2 Ru1 C14 C15 168.65(17)
C1 Ru1 C14 C15 -150.24(15)
C16 Ru1 C14 C19 156.8(3)
C15 Ru1 C14 C19 119.2(3)
C17 Ru1 C14 C19 -160.0(3)
C4 Ru1 C14 C19 87.3(3)
C5 Ru1 C14 C19 48.0(3)
C13 Ru1 C14 C19 -122.5(3)
C3 Ru1 C14 C19 -178.7(4)
C6 Ru1 C14 C19 7.8(3)
C2 Ru1 C14 C19 -72.1(3)
C1 Ru1 C14 C19 -31.0(3)
C37 Ru2 C26 C25 121.00(15)
C36 Ru2 C26 C25 156.84(14)
C38 Ru2 C26 C25 82.91(16)
C35 Ru2 C26 C25 162.4(3)
C39 Ru2 C26 C25 62.2(2)
C27 Ru2 C26 C25 -131.9(2)
C23 Ru2 C26 C25 -65.74(15)
C24 Ru2 C26 C25 -28.57(14)
C28 Ru2 C26 C25 -102.70(16)
C37 Ru2 C26 C27 -107.13(15)
C36 Ru2 C26 C27 -71.29(17)
C38 Ru2 C26 C27 -145.22(15)
C35 Ru2 C26 C27 -65.7(3)
C39 Ru2 C26 C27 -165.96(18)
C25 Ru2 C26 C27 131.9(2)
C23 Ru2 C26 C27 66.13(15)
C24 Ru2 C26 C27 103.30(15)
C28 Ru2 C26 C27 29.18(14)
C11 Si2 C6 C5 100.9(2)
C12 Si2 C6 C5 -16.4(2)
C10 Si2 C6 C5 -135.9(2)
C11 Si2 C6 C1 -76.4(2)
C12 Si2 C6 C1 166.3(2)
C10 Si2 C6 C1 46.8(3)
C11 Si2 C6 Ru1 -172.08(16)
C12 Si2 C6 Ru1 70.61(18)
C10 Si2 C6 Ru1 -48.9(2)
C16 Ru1 C6 C5 40.2(3)
C15 Ru1 C6 C5 71.44(17)
C17 Ru1 C6 C5 172.3(4)
C4 Ru1 C6 C5 -29.38(15)
C13 Ru1 C6 C5 150.41(15)
C3 Ru1 C6 C5 -66.17(15)
C14 Ru1 C6 C5 112.65(15)
C2 Ru1 C6 C5 -103.02(16)
C1 Ru1 C6 C5 -128.9(2)
C16 Ru1 C6 C1 169.08(18)
C15 Ru1 C6 C1 -159.68(13)
C17 Ru1 C6 C1 -58.8(5)
C4 Ru1 C6 C1 99.50(15)
C5 Ru1 C6 C1 128.9(2)
C13 Ru1 C6 C1 -80.71(17)
C3 Ru1 C6 C1 62.71(14)
C14 Ru1 C6 C1 -118.47(14)
C2 Ru1 C6 C1 25.86(13)
C16 Ru1 C6 Si2 -71.5(3)
C15 Ru1 C6 Si2 -40.27(19)
C17 Ru1 C6 Si2 60.6(5)
C4 Ru1 C6 Si2 -141.10(19)
C5 Ru1 C6 Si2 -111.7(2)
C13 Ru1 C6 Si2 38.7(2)
C3 Ru1 C6 Si2 -177.89(17)
C14 Ru1 C6 Si2 0.94(19)
C2 Ru1 C6 Si2 145.27(18)
C1 Ru1 C6 Si2 119.4(2)
C37 Ru2 C39 C35 80.74(17)
C36 Ru2 C39 C35 37.46(15)
C38 Ru2 C39 C35 117.8(2)
C26 Ru2 C39 C35 149.29(18)
C25 Ru2 C39 C35 -171.31(14)
C27 Ru2 C39 C35 23.8(6)
C23 Ru2 C39 C35 -92.01(16)
C24 Ru2 C39 C35 -131.91(15)
C28 Ru2 C39 C35 -53.5(2)
C37 Ru2 C39 C38 -37.09(16)
C36 Ru2 C39 C38 -80.37(17)
C35 Ru2 C39 C38 -117.8(2)
C26 Ru2 C39 C38 31.5(3)
C25 Ru2 C39 C38 70.86(18)
C27 Ru2 C39 C38 -94.0(5)
C23 Ru2 C39 C38 150.15(15)
C24 Ru2 C39 C38 110.26(16)
C28 Ru2 C39 C38 -171.31(16)
C37 Ru2 C39 C44 -160.0(3)
C36 Ru2 C39 C44 156.7(3)
C38 Ru2 C39 C44 -122.9(3)
C35 Ru2 C39 C44 119.3(3)
C26 Ru2 C39 C44 -91.4(3)
C25 Ru2 C39 C44 -52.0(3)
C27 Ru2 C39 C44 143.1(4)
C23 Ru2 C39 C44 27.3(3)
C24 Ru2 C39 C44 -12.6(3)
C28 Ru2 C39 C44 65.8(3)
C8 Si1 C2 C1 -170.5(2)
C9 Si1 C2 C1 71.4(2)
C7 Si1 C2 C1 -51.9(3)
C8 Si1 C2 C3 14.6(2)
C9 Si1 C2 C3 -103.6(2)
C7 Si1 C2 C3 133.2(2)
C8 Si1 C2 Ru1 -73.1(2)
C9 Si1 C2 Ru1 168.79(17)
C7 Si1 C2 Ru1 45.6(2)
C16 Ru1 C2 C1 177.84(13)
C15 Ru1 C2 C1 -170.1(6)
C17 Ru1 C2 C1 140.63(14)
C4 Ru1 C2 C1 -99.86(15)
C5 Ru1 C2 C1 -62.84(14)
C13 Ru1 C2 C1 99.28(15)
C3 Ru1 C2 C1 -129.0(2)
C14 Ru1 C2 C1 67.4(2)
C6 Ru1 C2 C1 -25.91(13)
C16 Ru1 C2 C3 -53.1(2)
C15 Ru1 C2 C3 -41.1(7)
C17 Ru1 C2 C3 -90.33(17)
C4 Ru1 C2 C3 29.17(16)
C5 Ru1 C2 C3 66.19(16)
C13 Ru1 C2 C3 -131.69(16)
C14 Ru1 C2 C3 -163.56(18)
C6 Ru1 C2 C3 103.12(17)
C1 Ru1 C2 C3 129.0(2)
C16 Ru1 C2 Si1 57.4(2)
C15 Ru1 C2 Si1 69.5(6)
C17 Ru1 C2 Si1 20.2(2)
C4 Ru1 C2 Si1 139.7(2)
C5 Ru1 C2 Si1 176.76(19)
C13 Ru1 C2 Si1 -21.1(2)
C3 Ru1 C2 Si1 110.6(3)
C14 Ru1 C2 Si1 -53.0(3)
C6 Ru1 C2 Si1 -146.3(2)
C1 Ru1 C2 Si1 -120.4(2)
C37 Ru2 C36 C35 -116.8(2)
C38 Ru2 C36 C35 -79.61(17)
C26 Ru2 C36 C35 177.14(15)
C39 Ru2 C36 C35 -36.95(16)
C25 Ru2 C36 C35 -150.3(2)
C27 Ru2 C36 C35 140.51(16)
C23 Ru2 C36 C35 67.7(2)
C24 Ru2 C36 C35 22.8(6)
C28 Ru2 C36 C35 101.38(17)
C38 Ru2 C36 C37 37.15(15)
C35 Ru2 C36 C37 116.8(2)
C26 Ru2 C36 C37 -66.11(19)
C39 Ru2 C36 C37 79.80(17)
C25 Ru2 C36 C37 -33.5(3)
C27 Ru2 C36 C37 -102.73(16)
C23 Ru2 C36 C37 -175.55(15)
C24 Ru2 C36 C37 139.6(5)
C28 Ru2 C36 C37 -141.87(15)
C37 Ru2 C36 C41 119.4(3)
C38 Ru2 C36 C41 156.5(3)
C35 Ru2 C36 C41 -123.9(3)
C26 Ru2 C36 C41 53.2(3)
C39 Ru2 C36 C41 -160.8(3)
C25 Ru2 C36 C41 85.8(3)
C27 Ru2 C36 C41 16.6(3)
C23 Ru2 C36 C41 -56.2(3)
C24 Ru2 C36 C41 -101.1(5)
C28 Ru2 C36 C41 -22.5(3)
C27 C26 C25 C24 -0.8(4)
Ru2 C26 C25 C24 54.6(2)
C27 C26 C25 Ru2 -55.3(2)
C37 Ru2 C25 C26 -71.84(17)
C36 Ru2 C25 C26 -48.8(3)
C38 Ru2 C25 C26 -110.39(15)
C35 Ru2 C25 C26 -163.5(2)
C39 Ru2 C25 C26 -147.65(15)
C27 Ru2 C25 C26 29.41(14)
C23 Ru2 C25 C26 103.10(16)
C24 Ru2 C25 C26 133.5(2)
C28 Ru2 C25 C26 66.44(15)
C37 Ru2 C25 C24 154.65(15)
C36 Ru2 C25 C24 177.7(2)
C38 Ru2 C25 C24 116.10(15)
C35 Ru2 C25 C24 63.0(3)
C26 Ru2 C25 C24 -133.5(2)
C39 Ru2 C25 C24 78.84(17)
C27 Ru2 C25 C24 -104.11(16)
C23 Ru2 C25 C24 -30.41(14)
C28 Ru2 C25 C24 -67.07(15)
C1 C6 C5 C4 -1.0(3)
Si2 C6 C5 C4 -178.46(18)
Ru1 C6 C5 C4 55.4(2)
C1 C6 C5 Ru1 -56.4(2)
Si2 C6 C5 Ru1 126.16(17)
C16 Ru1 C5 C4 68.85(17)
C15 Ru1 C5 C4 106.18(16)
C17 Ru1 C5 C4 52.1(3)
C13 Ru1 C5 C4 157.7(2)
C3 Ru1 C5 C4 -28.85(15)
C14 Ru1 C5 C4 143.06(15)
C6 Ru1 C5 C4 -131.9(2)
C2 Ru1 C5 C4 -65.70(15)
C1 Ru1 C5 C4 -101.28(16)
C16 Ru1 C5 C6 -159.22(15)
C15 Ru1 C5 C6 -121.88(15)
C17 Ru1 C5 C6 -176.0(2)
C4 Ru1 C5 C6 131.9(2)
C13 Ru1 C5 C6 -70.4(3)
C3 Ru1 C5 C6 103.09(16)
C14 Ru1 C5 C6 -85.01(17)
C2 Ru1 C5 C6 66.23(15)
C1 Ru1 C5 C6 30.66(14)
C26 C25 C24 C23 0.4(4)
Ru2 C25 C24 C23 54.11(19)
C26 C25 C24 Si3 174.73(19)
Ru2 C25 C24 Si3 -131.57(15)
C26 C25 C24 Ru2 -53.7(2)
C30 Si3 C24 C23 93.9(2)
C31 Si3 C24 C23 -27.0(3)
C29 Si3 C24 C23 -148.9(2)
C30 Si3 C24 C25 -79.6(2)
C31 Si3 C24 C25 159.5(2)
C29 Si3 C24 C25 37.6(2)
C30 Si3 C24 Ru2 -164.89(17)
C31 Si3 C24 Ru2 74.3(2)
C29 Si3 C24 Ru2 -47.6(2)
C37 Ru2 C24 C23 -177.51(18)
C36 Ru2 C24 C23 55.1(5)
C38 Ru2 C24 C23 151.78(14)
C35 Ru2 C24 C23 73.69(18)
C26 Ru2 C24 C23 -101.71(16)
C39 Ru2 C24 C23 110.79(15)
C25 Ru2 C24 C23 -129.8(2)
C27 Ru2 C24 C23 -64.88(14)
C28 Ru2 C24 C23 -27.93(14)
C37 Ru2 C24 C25 -47.7(2)
C36 Ru2 C24 C25 -175.0(5)
C38 Ru2 C24 C25 -78.40(17)
C35 Ru2 C24 C25 -156.48(15)
C26 Ru2 C24 C25 28.12(15)
C39 Ru2 C24 C25 -119.38(15)
C27 Ru2 C24 C25 64.95(15)
C23 Ru2 C24 C25 129.8(2)
C28 Ru2 C24 C25 101.90(16)
C37 Ru2 C24 Si3 57.1(3)
C36 Ru2 C24 Si3 -70.2(5)
C38 Ru2 C24 Si3 26.4(2)
C35 Ru2 C24 Si3 -51.7(2)
C26 Ru2 C24 Si3 132.92(19)
C39 Ru2 C24 Si3 -14.58(19)
C25 Ru2 C24 Si3 104.8(2)
C27 Ru2 C24 Si3 169.75(18)
C23 Ru2 C24 Si3 -125.4(2)
C28 Ru2 C24 Si3 -153.30(19)
C5 C6 C1 C2 4.4(4)
Si2 C6 C1 C2 -178.22(19)
Ru1 C6 C1 C2 -50.0(2)
C5 C6 C1 S1 -173.70(18)
Si2 C6 C1 S1 3.6(3)
Ru1 C6 C1 S1 131.83(16)
C5 C6 C1 Ru1 54.5(2)
Si2 C6 C1 Ru1 -128.20(18)
C3 C2 C1 C6 -4.6(4)
Si1 C2 C1 C6 -179.61(19)
Ru1 C2 C1 C6 49.8(2)
C3 C2 C1 S1 173.57(18)
Si1 C2 C1 S1 -1.5(3)
Ru1 C2 C1 S1 -132.05(17)
C3 C2 C1 Ru1 -54.4(2)
Si1 C2 C1 Ru1 130.58(19)
C16 Ru1 C1 C6 -146.8(5)
C15 Ru1 C1 C6 39.6(2)
C17 Ru1 C1 C6 164.48(15)
C4 Ru1 C1 C6 -68.93(14)
C5 Ru1 C1 C6 -31.20(14)
C13 Ru1 C1 C6 122.82(15)
C3 Ru1 C1 C6 -106.37(15)
C14 Ru1 C1 C6 79.66(16)
C2 Ru1 C1 C6 -137.5(2)
C16 Ru1 C1 C2 -9.3(6)
C15 Ru1 C1 C2 177.02(17)
C17 Ru1 C1 C2 -58.06(19)
C4 Ru1 C1 C2 68.53(14)
C5 Ru1 C1 C2 106.26(15)
C13 Ru1 C1 C2 -99.72(15)
C3 Ru1 C1 C2 31.09(14)
C14 Ru1 C1 C2 -142.88(14)
C6 Ru1 C1 C2 137.5(2)
C16 Ru1 C1 S1 102.4(5)
C15 Ru1 C1 S1 -71.3(3)
C17 Ru1 C1 S1 53.6(3)
C4 Ru1 C1 S1 -179.8(2)
C5 Ru1 C1 S1 -142.1(2)
C13 Ru1 C1 S1 12.0(2)
C3 Ru1 C1 S1 142.8(2)
C14 Ru1 C1 S1 -31.2(2)
C6 Ru1 C1 S1 -110.9(3)
C2 Ru1 C1 S1 111.7(2)
C25 C24 C23 C28 0.7(3)
Si3 C24 C23 C28 -172.70(19)
Ru2 C24 C23 C28 54.4(2)
C25 C24 C23 S2 -177.53(18)
Si3 C24 C23 S2 9.1(3)
Ru2 C24 C23 S2 -123.87(17)
C25 C24 C23 Ru2 -53.66(19)
Si3 C24 C23 Ru2 132.9(2)
C37 Ru2 C23 C28 35.0(8)
C36 Ru2 C23 C28 59.43(19)
C38 Ru2 C23 C28 174.86(16)
C35 Ru2 C23 C28 98.12(15)
C26 Ru2 C23 C28 -66.92(14)
C39 Ru2 C23 C28 139.97(14)
C25 Ru2 C23 C28 -103.50(15)
C27 Ru2 C23 C28 -29.85(13)
C24 Ru2 C23 C28 -134.1(2)
C37 Ru2 C23 C24 169.1(7)
C36 Ru2 C23 C24 -166.45(15)
C38 Ru2 C23 C24 -51.0(2)
C35 Ru2 C23 C24 -127.77(15)
C26 Ru2 C23 C24 67.20(15)
C39 Ru2 C23 C24 -85.91(15)
C25 Ru2 C23 C24 30.62(14)
C27 Ru2 C23 C24 104.27(15)
C28 Ru2 C23 C24 134.1(2)
C37 Ru2 C23 S2 -76.0(8)
C36 Ru2 C23 S2 -51.6(2)
C38 Ru2 C23 S2 63.9(2)
C35 Ru2 C23 S2 -12.9(2)
C26 Ru2 C23 S2 -177.92(19)
C39 Ru2 C23 S2 29.0(2)
C25 Ru2 C23 S2 145.5(2)
C27 Ru2 C23 S2 -140.85(19)
C24 Ru2 C23 S2 114.9(2)
C28 Ru2 C23 S2 -111.0(2)
C35 C36 C37 C38 -0.1(3)
C41 C36 C37 C38 177.8(2)
Ru2 C36 C37 C38 -62.32(18)
C35 C36 C37 C42 -177.5(3)
C41 C36 C37 C42 0.3(4)
Ru2 C36 C37 C42 120.2(3)
C35 C36 C37 Ru2 62.24(18)
C41 C36 C37 Ru2 -119.9(3)
C36 Ru2 C37 C38 117.9(2)
C35 Ru2 C37 C38 79.76(16)
C26 Ru2 C37 C38 -113.81(15)
C39 Ru2 C37 C38 37.36(15)
C25 Ru2 C37 C38 -78.07(17)
C27 Ru2 C37 C38 -151.92(14)
C23 Ru2 C37 C38 145.7(7)
C24 Ru2 C37 C38 -47.3(2)
C28 Ru2 C37 C38 176.27(14)
C38 Ru2 C37 C36 -117.9(2)
C35 Ru2 C37 C36 -38.11(16)
C26 Ru2 C37 C36 128.32(16)
C39 Ru2 C37 C36 -80.51(17)
C25 Ru2 C37 C36 164.06(15)
C27 Ru2 C37 C36 90.22(17)
C23 Ru2 C37 C36 27.8(9)
C24 Ru2 C37 C36 -165.19(18)
C28 Ru2 C37 C36 58.4(2)
C36 Ru2 C37 C42 -120.7(3)
C38 Ru2 C37 C42 121.5(3)
C35 Ru2 C37 C42 -158.8(3)
C26 Ru2 C37 C42 7.7(3)
C39 Ru2 C37 C42 158.8(3)
C25 Ru2 C37 C42 43.4(3)
C27 Ru2 C37 C42 -30.4(3)
C23 Ru2 C37 C42 -92.9(8)
C24 Ru2 C37 C42 74.2(3)
C28 Ru2 C37 C42 -62.3(3)
C16 Ru1 C17 C13 117.3(2)
C15 Ru1 C17 C13 79.89(16)
C4 Ru1 C17 C13 176.98(15)
C5 Ru1 C17 C13 141.5(2)
C3 Ru1 C17 C13 -146.30(15)
C14 Ru1 C17 C13 37.12(15)
C6 Ru1 C17 C13 -27.3(5)
C2 Ru1 C17 C13 -107.09(16)
C1 Ru1 C17 C13 -74.3(2)
C15 Ru1 C17 C16 -37.45(15)
C4 Ru1 C17 C16 59.64(19)
C5 Ru1 C17 C16 24.1(3)
C13 Ru1 C17 C16 -117.3(2)
C3 Ru1 C17 C16 96.36(16)
C14 Ru1 C17 C16 -80.23(17)
C6 Ru1 C17 C16 -144.7(4)
C2 Ru1 C17 C16 135.57(16)
C1 Ru1 C17 C16 168.32(15)
C16 Ru1 C17 C22 -119.8(3)
C15 Ru1 C17 C22 -157.2(3)
C4 Ru1 C17 C22 -60.1(3)
C5 Ru1 C17 C22 -95.6(3)
C13 Ru1 C17 C22 122.9(3)
C3 Ru1 C17 C22 -23.4(3)
C14 Ru1 C17 C22 160.0(3)
C6 Ru1 C17 C22 95.6(5)
C2 Ru1 C17 C22 15.8(3)
C1 Ru1 C17 C22 48.6(3)
C13 C17 C16 C15 0.1(3)
C22 C17 C16 C15 -174.1(3)
Ru1 C17 C16 C15 62.21(19)
C13 C17 C16 C21 178.4(3)
C22 C17 C16 C21 4.3(5)
Ru1 C17 C16 C21 -119.4(3)
C13 C17 C16 Ru1 -62.13(18)
C22 C17 C16 Ru1 123.7(3)
C17 Ru1 C16 C15 -117.6(2)
C4 Ru1 C16 C15 108.94(15)
C5 Ru1 C16 C15 73.67(17)
C13 Ru1 C16 C15 -79.94(16)
C3 Ru1 C16 C15 146.78(14)
C14 Ru1 C16 C15 -37.68(14)
C6 Ru1 C16 C15 47.3(3)
C2 Ru1 C16 C15 177.20(13)
C1 Ru1 C16 C15 -175.1(5)
C15 Ru1 C16 C17 117.6(2)
C4 Ru1 C16 C17 -133.47(16)
C5 Ru1 C16 C17 -168.74(15)
C13 Ru1 C16 C17 37.65(16)
C3 Ru1 C16 C17 -95.64(17)
C14 Ru1 C16 C17 79.91(17)
C6 Ru1 C16 C17 164.91(18)
C2 Ru1 C16 C17 -65.2(2)
C1 Ru1 C16 C17 -57.5(6)
C15 Ru1 C16 C21 -120.4(3)
C17 Ru1 C16 C21 122.0(3)
C4 Ru1 C16 C21 -11.5(3)
C5 Ru1 C16 C21 -46.8(3)
C13 Ru1 C16 C21 159.6(3)
C3 Ru1 C16 C21 26.3(3)
C14 Ru1 C16 C21 -158.1(3)
C6 Ru1 C16 C21 -73.1(3)
C2 Ru1 C16 C21 56.8(3)
C1 Ru1 C16 C21 64.4(6)
C1 C2 C3 C4 1.3(4)
Si1 C2 C3 C4 176.58(19)
Ru1 C2 C3 C4 -54.7(2)
C1 C2 C3 Ru1 56.0(2)
Si1 C2 C3 Ru1 -128.70(17)
C16 Ru1 C3 C4 -84.96(17)
C15 Ru1 C3 C4 -55.8(2)
C17 Ru1 C3 C4 -125.26(16)
C5 Ru1 C3 C4 29.02(15)
C13 Ru1 C3 C4 -154.71(16)
C14 Ru1 C3 C4 -107.9(5)
C6 Ru1 C3 C4 65.94(16)
C2 Ru1 C3 C4 132.1(2)
C1 Ru1 C3 C4 101.56(17)
C16 Ru1 C3 C2 142.93(15)
C15 Ru1 C3 C2 172.13(15)
C17 Ru1 C3 C2 102.63(16)
C4 Ru1 C3 C2 -132.1(2)
C5 Ru1 C3 C2 -103.08(17)
C13 Ru1 C3 C2 73.2(2)
C14 Ru1 C3 C2 120.0(5)
C6 Ru1 C3 C2 -66.16(16)
C1 Ru1 C3 C2 -30.54(14)
C38 C39 C35 C36 0.4(3)
C44 C39 C35 C36 175.5(3)
Ru2 C39 C35 C36 -60.68(18)
C38 C39 C35 C40 -176.1(2)
C44 C39 C35 C40 -1.0(4)
Ru2 C39 C35 C40 122.8(3)
C38 C39 C35 Ru2 61.08(17)
C44 C39 C35 Ru2 -123.8(3)
C37 C36 C35 C39 -0.2(3)
C41 C36 C35 C39 -177.9(3)
Ru2 C36 C35 C39 61.33(18)
C37 C36 C35 C40 176.2(3)
C41 C36 C35 C40 -1.5(5)
Ru2 C36 C35 C40 -122.3(3)
C37 C36 C35 Ru2 -61.53(17)
C41 C36 C35 Ru2 120.7(3)
C37 Ru2 C35 C39 -80.00(17)
C36 Ru2 C35 C39 -118.4(2)
C38 Ru2 C35 C39 -37.58(15)
C26 Ru2 C35 C39 -125.9(3)
C25 Ru2 C35 C39 21.8(3)
C27 Ru2 C35 C39 -174.33(14)
C23 Ru2 C35 C39 106.67(16)
C24 Ru2 C35 C39 67.53(19)
C28 Ru2 C35 C39 147.09(15)
C37 Ru2 C35 C36 38.36(16)
C38 Ru2 C35 C36 80.78(17)
C26 Ru2 C35 C36 -7.5(4)
C39 Ru2 C35 C36 118.4(2)
C25 Ru2 C35 C36 140.2(3)
C27 Ru2 C35 C36 -56.0(2)
C23 Ru2 C35 C36 -134.96(16)
C24 Ru2 C35 C36 -174.10(15)
C28 Ru2 C35 C36 -94.54(17)
C37 Ru2 C35 C40 160.7(3)
C36 Ru2 C35 C40 122.3(3)
C38 Ru2 C35 C40 -156.9(3)
C26 Ru2 C35 C40 114.8(3)
C39 Ru2 C35 C40 -119.3(3)
C25 Ru2 C35 C40 -97.5(4)
C27 Ru2 C35 C40 66.3(3)
C23 Ru2 C35 C40 -12.7(3)
C24 Ru2 C35 C40 -51.8(3)
C28 Ru2 C35 C40 27.7(3)
C17 C16 C15 C14 0.4(3)
C21 C16 C15 C14 -178.0(3)
Ru1 C16 C15 C14 62.56(18)
C17 C16 C15 C20 175.6(3)
C21 C16 C15 C20 -2.8(4)
Ru1 C16 C15 C20 -122.2(3)
C17 C16 C15 Ru1 -62.19(18)
C21 C16 C15 Ru1 119.4(3)
C13 C14 C15 C16 -0.7(3)
C19 C14 C15 C16 171.3(3)
Ru1 C14 C15 C16 -61.59(18)
C13 C14 C15 C20 -175.9(3)
C19 C14 C15 C20 -3.9(4)
Ru1 C14 C15 C20 123.2(3)
C13 C14 C15 Ru1 60.91(18)
C19 C14 C15 Ru1 -127.1(3)
C17 Ru1 C15 C16 37.90(15)
C4 Ru1 C15 C16 -81.37(16)
C5 Ru1 C15 C16 -119.80(15)
C13 Ru1 C15 C16 80.60(16)
C3 Ru1 C15 C16 -49.2(2)
C14 Ru1 C15 C16 117.6(2)
C6 Ru1 C15 C16 -155.92(14)
C2 Ru1 C15 C16 -14.1(7)
C1 Ru1 C15 C16 178.28(16)
C16 Ru1 C15 C14 -117.6(2)
C17 Ru1 C15 C14 -79.69(17)
C4 Ru1 C15 C14 161.05(16)
C5 Ru1 C15 C14 122.62(16)
C13 Ru1 C15 C14 -36.98(16)
C3 Ru1 C15 C14 -166.80(16)
C6 Ru1 C15 C14 86.50(17)
C2 Ru1 C15 C14 -131.7(6)
C1 Ru1 C15 C14 60.7(2)
C16 Ru1 C15 C20 120.4(3)
C17 Ru1 C15 C20 158.3(3)
C4 Ru1 C15 C20 39.1(3)
C5 Ru1 C15 C20 0.6(3)
C13 Ru1 C15 C20 -159.0(3)
C3 Ru1 C15 C20 71.2(3)
C14 Ru1 C15 C20 -122.0(3)
C6 Ru1 C15 C20 -35.5(3)
C2 Ru1 C15 C20 106.3(6)
C1 Ru1 C15 C20 -61.3(3)
C25 C26 C27 C28 0.0(4)
Ru2 C26 C27 C28 -55.4(2)
C25 C26 C27 Ru2 55.4(2)
C37 Ru2 C27 C26 83.89(16)
C36 Ru2 C27 C26 124.43(15)
C38 Ru2 C27 C26 56.3(2)
C35 Ru2 C27 C26 156.81(15)
C39 Ru2 C27 C26 137.2(5)
C25 Ru2 C27 C26 -29.10(14)
C23 Ru2 C27 C26 -102.59(16)
C24 Ru2 C27 C26 -65.99(15)
C28 Ru2 C27 C26 -132.2(2)
C37 Ru2 C27 C28 -143.90(15)
C36 Ru2 C27 C28 -103.36(15)
C38 Ru2 C27 C28 -171.49(16)
C35 Ru2 C27 C28 -70.98(19)
C26 Ru2 C27 C28 132.2(2)
C39 Ru2 C27 C28 -90.6(5)
C25 Ru2 C27 C28 103.11(16)
C23 Ru2 C27 C28 29.61(14)
C24 Ru2 C27 C28 66.21(15)
C36 C37 C38 C39 0.3(3)
C42 C37 C38 C39 177.8(3)
Ru2 C37 C38 C39 -61.52(18)
C36 C37 C38 C43 -176.2(2)
C42 C37 C38 C43 1.3(4)
Ru2 C37 C38 C43 122.0(3)
C36 C37 C38 Ru2 61.85(18)
C42 C37 C38 Ru2 -120.7(3)
C35 C39 C38 C37 -0.4(3)
C44 C39 C38 C37 -175.4(3)
Ru2 C39 C38 C37 60.87(18)
C35 C39 C38 C43 175.9(3)
C44 C39 C38 C43 0.9(4)
Ru2 C39 C38 C43 -122.8(3)
C35 C39 C38 Ru2 -61.32(18)
C44 C39 C38 Ru2 123.7(3)
C36 Ru2 C38 C37 -37.91(15)
C35 Ru2 C38 C37 -80.93(16)
C26 Ru2 C38 C37 78.59(17)
C39 Ru2 C38 C37 -118.2(2)
C25 Ru2 C38 C37 116.71(15)
C27 Ru2 C38 C37 45.0(2)
C23 Ru2 C38 C37 -172.95(16)
C24 Ru2 C38 C37 154.91(14)
C28 Ru2 C38 C37 -28.0(10)
C37 Ru2 C38 C39 118.2(2)
C36 Ru2 C38 C39 80.34(17)
C35 Ru2 C38 C39 37.32(16)
C26 Ru2 C38 C39 -163.16(15)
C25 Ru2 C38 C39 -125.04(16)
C27 Ru2 C38 C39 163.25(16)
C23 Ru2 C38 C39 -54.7(2)
C24 Ru2 C38 C39 -86.84(17)
C28 Ru2 C38 C39 90.2(10)
C37 Ru2 C38 C43 -118.7(3)
C36 Ru2 C38 C43 -156.6(3)
C35 Ru2 C38 C43 160.4(3)
C26 Ru2 C38 C43 -40.1(3)
C39 Ru2 C38 C43 123.1(3)
C25 Ru2 C38 C43 -2.0(3)
C27 Ru2 C38 C43 -73.7(3)
C23 Ru2 C38 C43 68.4(3)
C24 Ru2 C38 C43 36.2(3)
C28 Ru2 C38 C43 -146.7(9)
C2 C3 C4 C5 1.9(4)
Ru1 C3 C4 C5 -54.2(2)
C2 C3 C4 Ru1 56.1(2)
C6 C5 C4 C3 -2.1(4)
Ru1 C5 C4 C3 54.5(2)
C6 C5 C4 Ru1 -56.6(2)
C16 Ru1 C4 C3 104.21(17)
C15 Ru1 C4 C3 142.52(16)
C17 Ru1 C4 C3 71.09(18)
C5 Ru1 C4 C3 -132.6(2)
C13 Ru1 C4 C3 77.2(4)
C14 Ru1 C4 C3 162.86(18)
C6 Ru1 C4 C3 -103.32(17)
C2 Ru1 C4 C3 -29.18(15)
C1 Ru1 C4 C3 -66.19(16)
C16 Ru1 C4 C5 -123.20(15)
C15 Ru1 C4 C5 -84.89(16)
C17 Ru1 C4 C5 -156.33(15)
C13 Ru1 C4 C5 -150.2(3)
C3 Ru1 C4 C5 132.6(2)
C14 Ru1 C4 C5 -64.6(2)
C6 Ru1 C4 C5 29.27(14)
C2 Ru1 C4 C5 103.40(16)
C1 Ru1 C4 C5 66.40(15)
C15 C14 C13 C17 0.7(3)
C19 C14 C13 C17 -171.1(3)
Ru1 C14 C13 C17 60.96(18)
C15 C14 C13 C18 175.0(3)
C19 C14 C13 C18 3.2(5)
Ru1 C14 C13 C18 -124.8(3)
C15 C14 C13 Ru1 -60.23(18)
C19 C14 C13 Ru1 128.0(3)
C16 C17 C13 C14 -0.5(3)
C22 C17 C13 C14 173.6(3)
Ru1 C17 C13 C14 -61.69(18)
C16 C17 C13 C18 -174.6(3)
C22 C17 C13 C18 -0.6(5)
Ru1 C17 C13 C18 124.2(3)
C16 C17 C13 Ru1 61.18(18)
C22 C17 C13 Ru1 -124.8(3)
C16 Ru1 C13 C14 80.01(17)
C15 Ru1 C13 C14 37.40(16)
C17 Ru1 C13 C14 118.0(2)
C4 Ru1 C13 C14 109.8(3)
C5 Ru1 C13 C14 -21.0(3)
C3 Ru1 C13 C14 167.70(16)
C6 Ru1 C13 C14 -69.55(19)
C2 Ru1 C13 C14 -151.85(16)
C1 Ru1 C13 C14 -110.74(17)
C16 Ru1 C13 C17 -38.00(16)
C15 Ru1 C13 C17 -80.61(17)
C4 Ru1 C13 C17 -8.2(4)
C5 Ru1 C13 C17 -139.0(2)
C3 Ru1 C13 C17 49.7(2)
C14 Ru1 C13 C17 -118.0(2)
C6 Ru1 C13 C17 172.43(15)
C2 Ru1 C13 C17 90.13(17)
C1 Ru1 C13 C17 131.24(15)
C16 Ru1 C13 C18 -159.8(3)
C15 Ru1 C13 C18 157.6(3)
C17 Ru1 C13 C18 -121.8(3)
C4 Ru1 C13 C18 -130.0(3)
C5 Ru1 C13 C18 99.3(3)
C3 Ru1 C13 C18 -72.1(3)
C14 Ru1 C13 C18 120.2(3)
C6 Ru1 C13 C18 50.7(3)
C2 Ru1 C13 C18 -31.6(3)
C1 Ru1 C13 C18 9.5(3)
C24 C23 C28 C27 -1.4(4)
S2 C23 C28 C27 176.85(18)
Ru2 C23 C28 C27 52.9(2)
C24 C23 C28 Si4 171.50(18)
S2 C23 C28 Si4 -10.2(3)
Ru2 C23 C28 Si4 -134.21(18)
C24 C23 C28 Ru2 -54.3(2)
S2 C23 C28 Ru2 123.99(16)
C26 C27 C28 C23 1.1(4)
Ru2 C27 C28 C23 -53.3(2)
C26 C27 C28 Si4 -172.29(18)
Ru2 C27 C28 Si4 133.33(16)
C26 C27 C28 Ru2 54.4(2)
C33 Si4 C28 C23 -61.5(2)
C34 Si4 C28 C23 -178.9(2)
C32 Si4 C28 C23 62.0(3)
C33 Si4 C28 C27 111.5(2)
C34 Si4 C28 C27 -6.0(2)
C32 Si4 C28 C27 -125.1(2)
C33 Si4 C28 Ru2 -159.09(18)
C34 Si4 C28 Ru2 83.5(2)
C32 Si4 C28 Ru2 -35.6(2)
C37 Ru2 C28 C23 -174.32(14)
C36 Ru2 C28 C23 -139.65(14)
C38 Ru2 C28 C23 -149.1(9)
C35 Ru2 C28 C23 -98.18(15)
C26 Ru2 C28 C23 102.01(15)
C39 Ru2 C28 C23 -65.7(2)
C25 Ru2 C28 C23 65.41(14)
C27 Ru2 C28 C23 131.1(2)
C24 Ru2 C28 C23 28.04(13)
C37 Ru2 C28 C27 54.6(2)
C36 Ru2 C28 C27 89.23(16)
C38 Ru2 C28 C27 79.7(10)
C35 Ru2 C28 C27 130.70(15)
C26 Ru2 C28 C27 -29.11(15)
C39 Ru2 C28 C27 163.14(16)
C25 Ru2 C28 C27 -65.71(15)
C23 Ru2 C28 C27 -131.1(2)
C24 Ru2 C28 C27 -103.08(16)
C37 Ru2 C28 Si4 -55.0(2)
C36 Ru2 C28 Si4 -20.3(2)
C38 Ru2 C28 Si4 -29.8(11)
C35 Ru2 C28 Si4 21.1(2)
C26 Ru2 C28 Si4 -138.7(2)
C39 Ru2 C28 Si4 53.6(3)
C25 Ru2 C28 Si4 -175.3(2)
C27 Ru2 C28 Si4 -109.6(3)
C23 Ru2 C28 Si4 119.3(2)
C24 Ru2 C28 Si4 147.4(2)
